data_7016650
loop_
_publ_author_name
'Wu, Shengde'
'Wang, Xiaoyong'
'Zhu, Chengcheng'
'Song, Yajie'
'Wang, Jing'
'Li, Yizhi'
'Guo, Zijian'

_publ_section_title
;
 Monofunctional platinum complexes containing a
 4-nitrobenzo-2-oxa-1,3-diazole fluorophore: Distribution in tumour
 cells.
;
_journal_issue 40
_journal_name_full 'Dalton transactions (Cambridge, England : 2003)'
_journal_page_first 10376
_journal_page_last 10382
_journal_paper_doi 10.1039/c1dt10555h
_journal_volume 40
_journal_year 2011
_chemical_formula_moiety 'C14 H19 Cl N7 O3 Pt, 0.5(N2 O6), H2 O'
_chemical_formula_sum 'C14 H21 Cl N8 O7 Pt'
_chemical_formula_weight 643.93
_chemical_name_systematic
;
?
;
_space_group_IT_number 2
_symmetry_cell_setting triclinic
_symmetry_space_group_name_Hall '-P 1'
_symmetry_space_group_name_H-M 'P -1'
_atom_sites_solution_hydrogens geom
_atom_sites_solution_primary direct
_atom_sites_solution_secondary difmap
_audit_creation_method SHELXL-97
_cell_angle_alpha 109.235(2)
_cell_angle_beta 103.221(3)
_cell_angle_gamma 99.333(2)
_cell_formula_units_Z 2
_cell_length_a 10.3418(17)
_cell_length_b 10.804(2)
_cell_length_c 11.1072(16)
_cell_measurement_reflns_used 3601
_cell_measurement_temperature 291(2)
_cell_measurement_theta_max 27.65
_cell_measurement_theta_min 2.28
_cell_volume 1102.0(3)
_computing_cell_refinement SMART
_computing_data_collection 'SMART (Bruker, 2000)'
_computing_data_reduction 'SAINT (Bruker, 2000)'
_computing_molecular_graphics SHELXTL
_computing_publication_material SHELXTL
_computing_structure_refinement SHELXTL
_computing_structure_solution 'SHELXTL (Bruker, 2000)'
_diffrn_ambient_temperature 291(2)
_diffrn_measured_fraction_theta_full 0.979
_diffrn_measured_fraction_theta_max 0.979
_diffrn_measurement_device_type 'Bruker Smart Apex CCD'
_diffrn_measurement_method 'phi and omega scans'
_diffrn_radiation_monochromator graphite
_diffrn_radiation_source 'sealed tube'
_diffrn_radiation_type MoK\a
_diffrn_radiation_wavelength 0.71073
_diffrn_reflns_av_R_equivalents 0.0287
_diffrn_reflns_av_sigmaI/netI 0.0630
_diffrn_reflns_limit_h_max 12
_diffrn_reflns_limit_h_min -12
_diffrn_reflns_limit_k_max 11
_diffrn_reflns_limit_k_min -13
_diffrn_reflns_limit_l_max 13
_diffrn_reflns_limit_l_min -13
_diffrn_reflns_number 6062
_diffrn_reflns_theta_full 26.00
_diffrn_reflns_theta_max 26.00
_diffrn_reflns_theta_min 2.04
_exptl_absorpt_coefficient_mu 6.540
_exptl_absorpt_correction_T_max 0.3546
_exptl_absorpt_correction_T_min 0.2617
_exptl_absorpt_correction_type multi-scan
_exptl_absorpt_process_details 'SADABS; Bruker, 2000'
_exptl_crystal_colour yellow
_exptl_crystal_density_diffrn 1.941
_exptl_crystal_density_method 'not measured'
_exptl_crystal_description block
_exptl_crystal_F_000 624
_exptl_crystal_size_max 0.28
_exptl_crystal_size_mid 0.22
_exptl_crystal_size_min 0.20
_refine_diff_density_max 1.454
_refine_diff_density_min -1.736
_refine_diff_density_rms 0.153
_refine_ls_extinction_method none
_refine_ls_goodness_of_fit_ref 1.047
_refine_ls_hydrogen_treatment constr
_refine_ls_matrix_type full
_refine_ls_number_parameters 319
_refine_ls_number_reflns 4235
_refine_ls_number_restraints 0
_refine_ls_restrained_S_all 1.047
_refine_ls_R_factor_all 0.0556
_refine_ls_R_factor_gt 0.0459
_refine_ls_shift/su_max 0.000
_refine_ls_shift/su_mean 0.000
_refine_ls_structure_factor_coef Fsqd
_refine_ls_weighting_details 'calc w=1/[\s^2^(Fo^2^)+(0.05P)^2^+1.99P] where P=(Fo^2^+2Fc^2^)/3'
_refine_ls_weighting_scheme calc
_refine_ls_wR_factor_gt 0.0998
_refine_ls_wR_factor_ref 0.1014
_reflns_number_gt 3386
_reflns_number_total 4235
_reflns_threshold_expression >2sigma(I)
_cod_data_source_file c1dt10555h.txt
_cod_data_source_block 2100709c_0m
_cod_depositor_comments
;
The following automatic conversions were performed:

'_symmetry_cell_setting' value 'Triclinic' changed to 'triclinic'
according to /home/saulius/struct/CIF-dictionaries/cif_core.dic
dictionary named 'cif_core.dic' version 2.4.1 from 2010-06-29.

Automatic conversion script
Id: cif_fix_values 1715 2011-07-08 13:25:40Z adriana 
;
_cod_original_sg_symbol_H-M 'P-1 '
_cod_database_code 7016650

loop_
_symmetry_equiv_pos_as_xyz
'x, y, z'
'-x, -y, -z'

loop_
_atom_site_label
_atom_site_type_symbol
_atom_site_fract_x
_atom_site_fract_y
_atom_site_fract_z
_atom_site_U_iso_or_equiv
_atom_site_adp_type
_atom_site_occupancy
_atom_site_symmetry_multiplicity
_atom_site_calc_flag
_atom_site_refinement_flags
_atom_site_disorder_assembly
_atom_site_disorder_group
C1 C -0.0061(9) 0.6083(9) 0.2829(9) 0.051(2) Uani 1 1 d . . .
C2 C -0.1165(8) 0.5748(8) 0.3388(9) 0.049(2) Uani 1 1 d . . .
C3 C -0.0936(8) 0.6151(8) 0.4731(10) 0.049(2) Uani 1 1 d . . .
C4 C 0.0371(9) 0.6947(8) 0.5567(10) 0.050(2) Uani 1 1 d . . .
H4 H 0.0522 0.7279 0.6487 0.060 Uiso 1 1 calc R . .
C5 C 0.1405(10) 0.7250(10) 0.5109(10) 0.055(2) Uani 1 1 d . . .
H5 H 0.2266 0.7747 0.5712 0.066 Uiso 1 1 d R . .
C6 C 0.1280(9) 0.6889(9) 0.3715(9) 0.050(2) Uani 1 1 d . . .
C7 C 0.3702(7) 0.8093(7) 0.4070(8) 0.0370(16) Uani 1 1 d . . .
H7A H 0.3609 0.8696 0.4895 0.044 Uiso 1 1 d R . .
H7B H 0.4110 0.8647 0.3653 0.044 Uiso 1 1 d R . .
C8 C 0.4620(7) 0.7203(8) 0.4439(8) 0.0409(17) Uani 1 1 d . . .
H8A H 0.4284 0.6801 0.5008 0.049 Uiso 1 1 calc R . .
H8B H 0.4608 0.6477 0.3636 0.049 Uiso 1 1 calc R . .
C9 C 0.6029(8) 0.8071(8) 0.5148(8) 0.0408(17) Uani 1 1 d . . .
C10 C 0.6894(9) 0.8360(11) 0.4423(9) 0.056(2) Uani 1 1 d . . .
H10 H 0.6582 0.7977 0.3493 0.067 Uiso 1 1 calc R . .
C11 C 0.8197(10) 0.9202(11) 0.5063(12) 0.065(3) Uani 1 1 d . . .
H11 H 0.8768 0.9403 0.4579 0.078 Uiso 1 1 calc R . .
C12 C 0.8641(10) 0.9745(12) 0.6454(12) 0.071(3) Uani 1 1 d . . .
H12 H 0.9499 1.0356 0.6914 0.085 Uiso 1 1 calc R . .
C13 C 0.7822(9) 0.9380(11) 0.7135(11) 0.062(3) Uani 1 1 d . . .
H13 H 0.8162 0.9662 0.8059 0.074 Uiso 1 1 calc R . .
C20 C 0.2227(13) 0.6708(14) 0.1837(10) 0.091(4) Uani 1 1 d . . .
H20A H 0.1943 0.5734 0.1479 0.136 Uiso 1 1 calc R . .
H20B H 0.3124 0.7001 0.1766 0.136 Uiso 1 1 calc R . .
H20C H 0.1585 0.7047 0.1344 0.136 Uiso 1 1 calc R . .
Cl1 Cl 0.4642(3) 1.0204(2) 0.7797(2) 0.0582(6) Uani 1 1 d . . .
N1 N -0.0549(8) 0.5572(9) 0.1545(8) 0.060(2) Uani 1 1 d . . .
N2 N -0.2294(7) 0.4987(7) 0.2345(7) 0.0523(18) Uani 1 1 d . . .
N3 N -0.2005(8) 0.5834(8) 0.5287(9) 0.061(2) Uani 1 1 d . . .
N4 N 0.2272(7) 0.7214(7) 0.3209(7) 0.0465(16) Uani 1 1 d . . .
N5 N 0.6469(6) 0.8587(7) 0.6471(6) 0.0423(15) Uani 1 1 d . . .
N6 N 0.5940(10) 0.6528(9) 0.7608(9) 0.073(2) Uani 1 1 d . . .
H6A H 0.6168 0.6189 0.6862 0.110 Uiso 1 1 calc R . .
H6B H 0.5252 0.5920 0.7614 0.110 Uiso 1 1 calc R . .
H6C H 0.6663 0.6723 0.8315 0.110 Uiso 1 1 calc R . .
N7 N 0.4183(7) 0.7981(7) 0.8905(7) 0.0440(15) Uani 1 1 d . . .
H7C H 0.4706 0.8375 0.9755 0.066 Uiso 1 1 calc R . .
H7D H 0.3869 0.7097 0.8700 0.066 Uiso 1 1 calc R . .
H7E H 0.3478 0.8349 0.8789 0.066 Uiso 1 1 calc R . .
O1 O -0.1890(7) 0.4917(7) 0.1233(7) 0.0658(18) Uani 1 1 d . . .
O2 O -0.3145(7) 0.5224(8) 0.4514(8) 0.080(2) Uani 1 1 d . . .
O3 O -0.1686(7) 0.6166(8) 0.6544(8) 0.076(2) Uani 1 1 d . . .
N8 N 0.1178(8) 0.8952(7) 0.9092(8) 0.0529(18) Uani 0.50 1 d P A 1
O4 O 0.1522(17) 1.0105(15) 0.9116(13) 0.062(4) Uani 0.50 1 d P A 1
O5 O 0.1872(13) 0.8215(13) 0.8714(13) 0.052(3) Uani 0.50 1 d P A 1
O6 O 0.0179(14) 0.8594(17) 0.9437(15) 0.066(4) Uani 0.50 1 d P A 1
N8' N 0.1178(8) 0.8952(7) 0.9092(8) 0.0529(18) Uani 0.50 1 d P B 2
O4' O 0.2115(15) 0.9546(15) 0.8861(16) 0.064(4) Uani 0.50 1 d P B 2
O5' O 0.1194(13) 0.7791(12) 0.9036(14) 0.058(4) Uani 0.50 1 d P B 2
O6' O 0.0409(12) 0.9577(14) 0.9576(13) 0.051(3) Uani 0.50 1 d P . 2
O1W O 0.5104(13) 0.4016(16) 0.9181(12) 0.071(4) Uani 0.50 1 d P . .
H1WD H 0.4611 0.4214 0.8582 0.085 Uiso 0.50 1 d PR . .
H1WA H 0.4672 0.3282 0.9191 0.106 Uiso 0.50 1 d PR . .
O2W O 0.1667(13) 0.2442(13) 0.9325(16) 0.071(4) Uani 0.50 1 d P . .
H2WD H 0.1505 0.2775 0.8729 0.085 Uiso 0.50 1 d PR . .
H2WA H 0.0981 0.1797 0.9170 0.106 Uiso 0.50 1 d PR . .
Pt1 Pt 0.53353(4) 0.82638(3) 0.76790(3) 0.04190(12) Uani 1 1 d . . .

loop_
_atom_site_aniso_label
_atom_site_aniso_U_11
_atom_site_aniso_U_22
_atom_site_aniso_U_33
_atom_site_aniso_U_23
_atom_site_aniso_U_13
_atom_site_aniso_U_12
C1 0.042(5) 0.047(5) 0.062(5) 0.024(4) 0.012(4) 0.005(4)
C2 0.039(4) 0.034(4) 0.077(6) 0.040(4) 0.000(4) -0.001(3)
C3 0.035(4) 0.039(4) 0.082(6) 0.025(4) 0.024(4) 0.023(3)
C4 0.054(5) 0.038(4) 0.064(5) 0.017(4) 0.028(4) 0.020(4)
C5 0.050(5) 0.057(5) 0.061(5) 0.024(4) 0.024(4) 0.008(4)
C6 0.052(5) 0.051(5) 0.057(5) 0.029(4) 0.020(4) 0.017(4)
C7 0.034(4) 0.025(3) 0.049(4) 0.010(3) 0.012(3) 0.010(3)
C8 0.029(4) 0.042(4) 0.050(4) 0.013(3) 0.010(3) 0.014(3)
C9 0.048(4) 0.038(4) 0.052(5) 0.029(4) 0.023(4) 0.012(3)
C10 0.045(5) 0.089(7) 0.051(5) 0.038(5) 0.025(4) 0.022(5)
C11 0.045(5) 0.072(6) 0.109(9) 0.057(6) 0.046(6) 0.016(5)
C12 0.038(5) 0.080(7) 0.097(8) 0.045(7) 0.019(5) 0.002(5)
C13 0.036(5) 0.081(7) 0.073(6) 0.048(6) 0.005(4) 0.002(4)
C20 0.094(9) 0.112(10) 0.044(5) 0.030(6) 0.011(5) -0.018(7)
Cl1 0.0828(16) 0.0473(12) 0.0584(13) 0.0282(10) 0.0290(12) 0.0261(11)
N1 0.056(5) 0.072(5) 0.050(4) 0.027(4) 0.009(4) 0.010(4)
N2 0.044(4) 0.043(4) 0.050(4) 0.020(3) -0.012(3) -0.008(3)
N3 0.049(5) 0.050(4) 0.085(6) 0.024(4) 0.028(4) 0.009(4)
N4 0.036(4) 0.046(4) 0.046(4) 0.012(3) 0.007(3) 0.001(3)
N5 0.034(3) 0.049(4) 0.043(4) 0.020(3) 0.008(3) 0.009(3)
N6 0.082(6) 0.059(5) 0.070(5) 0.029(4) 0.006(5) 0.011(4)
N7 0.048(4) 0.037(3) 0.052(4) 0.015(3) 0.024(3) 0.015(3)
O1 0.057(4) 0.066(4) 0.080(5) 0.045(4) 0.002(3) 0.018(3)
O2 0.051(4) 0.072(5) 0.105(6) 0.056(4) -0.012(4) -0.011(3)
O3 0.052(4) 0.100(6) 0.076(5) 0.053(5) 0.004(3) -0.003(4)
N8 0.057(5) 0.039(4) 0.057(4) 0.016(3) 0.016(4) 0.004(4)
O4 0.079(10) 0.062(9) 0.049(7) 0.034(7) 0.011(7) 0.018(8)
O5 0.047(7) 0.043(7) 0.062(8) 0.019(6) 0.018(6) -0.004(6)
O6 0.055(8) 0.084(11) 0.082(10) 0.054(9) 0.033(7) 0.016(8)
N8' 0.057(5) 0.039(4) 0.057(4) 0.016(3) 0.016(4) 0.004(4)
O4' 0.052(8) 0.050(8) 0.082(10) 0.021(7) 0.013(7) 0.014(7)
O5' 0.049(7) 0.039(7) 0.093(10) 0.053(7) 0.000(7) 0.002(5)
O6' 0.039(6) 0.053(8) 0.075(9) 0.036(7) 0.024(6) 0.014(6)
O1W 0.044(7) 0.098(11) 0.045(7) 0.005(7) 0.015(5) -0.003(7)
O2W 0.051(7) 0.054(8) 0.124(13) 0.060(9) 0.016(8) 0.021(6)
Pt1 0.0516(2) 0.03967(17) 0.03711(16) 0.02055(12) 0.01301(12) 0.00685(12)

loop_
_atom_type_symbol
_atom_type_description
_atom_type_scat_dispersion_real
_atom_type_scat_dispersion_imag
_atom_type_scat_source
C C 0.0033 0.0016 'International Tables Vol C Tables 4.2.6.8 and 6.1.1.4'
H H 0.0000 0.0000 'International Tables Vol C Tables 4.2.6.8 and 6.1.1.4'
N N 0.0061 0.0033 'International Tables Vol C Tables 4.2.6.8 and 6.1.1.4'
O O 0.0106 0.0060 'International Tables Vol C Tables 4.2.6.8 and 6.1.1.4'
Pt Pt -1.7033 8.3905 'International Tables Vol C Tables 4.2.6.8 and 6.1.1.4'
Cl Cl 0.1484 0.1585 'International Tables Vol C Tables 4.2.6.8 and 6.1.1.4'

loop_
_geom_angle_atom_site_label_1
_geom_angle_atom_site_label_2
_geom_angle_atom_site_label_3
_geom_angle
N1 C1 C6 131.8(9)
N1 C1 C2 108.5(8)
C6 C1 C2 119.7(8)
N2 C2 C3 131.5(8)
N2 C2 C1 107.2(8)
C3 C2 C1 121.3(8)
C2 C3 C4 117.8(8)
C2 C3 N3 121.7(8)
C4 C3 N3 120.4(9)
C5 C4 C3 123.0(9)
C5 C4 H4 118.5
C3 C4 H4 118.5
C4 C5 C6 123.9(9)
C4 C5 H5 119.3
C6 C5 H5 116.7
N4 C6 C5 126.2(8)
N4 C6 C1 119.7(8)
C5 C6 C1 114.2(8)
N4 C7 C8 109.9(6)
N4 C7 H7A 107.0
C8 C7 H7A 107.3
N4 C7 H7B 112.4
C8 C7 H7B 111.9
H7A C7 H7B 108.0
C9 C8 C7 108.0(6)
C9 C8 H8A 110.1
C7 C8 H8A 110.1
C9 C8 H8B 110.1
C7 C8 H8B 110.1
H8A C8 H8B 108.4
N5 C9 C10 120.1(8)
N5 C9 C8 120.0(7)
C10 C9 C8 119.9(8)
C11 C10 C9 120.9(9)
C11 C10 H10 119.5
C9 C10 H10 119.5
C10 C11 C12 118.3(9)
C10 C11 H11 120.9
C12 C11 H11 120.9
C13 C12 C11 119.8(9)
C13 C12 H12 120.1
C11 C12 H12 120.1
C12 C13 N5 121.0(9)
C12 C13 H13 119.5
N5 C13 H13 119.5
N4 C20 H20A 109.5
N4 C20 H20B 109.5
H20A C20 H20B 109.5
N4 C20 H20C 109.5
H20A C20 H20C 109.5
H20B C20 H20C 109.5
C1 N1 O1 107.2(8)
C2 N2 O1 104.5(7)
O2 N3 O3 124.6(8)
O2 N3 C3 117.5(9)
O3 N3 C3 117.9(8)
C6 N4 C20 126.8(8)
C6 N4 C7 123.1(7)
C20 N4 C7 109.8(7)
C9 N5 C13 119.5(8)
C9 N5 Pt1 125.0(5)
C13 N5 Pt1 115.5(6)
Pt1 N6 H6A 109.5
Pt1 N6 H6B 109.5
H6A N6 H6B 109.5
Pt1 N6 H6C 109.5
H6A N6 H6C 109.5
H6B N6 H6C 109.5
Pt1 N7 H7C 109.5
Pt1 N7 H7D 109.5
H7C N7 H7D 109.5
Pt1 N7 H7E 109.5
H7C N7 H7E 109.5
H7D N7 H7E 109.5
N1 O1 N2 112.7(6)
O5 N8 O4 115.8(13)
O5 N8 O6 122.8(12)
O4 N8 O6 121.4(14)
H1WD O1W H1WA 109.5
H2WD O2W H2WA 109.5
N5 Pt1 N6 91.4(3)
N5 Pt1 N7 178.7(3)
N6 Pt1 N7 89.9(3)
N5 Pt1 Cl1 89.84(19)
N6 Pt1 Cl1 178.8(3)
N7 Pt1 Cl1 88.86(19)

loop_
_geom_bond_atom_site_label_1
_geom_bond_atom_site_label_2
_geom_bond_distance
_geom_bond_site_symmetry_2
C1 N1 1.286(12) .
C1 C6 1.439(12) .
C1 C2 1.468(13) .
C2 N2 1.350(10) .
C2 C3 1.360(13) .
C3 C4 1.396(12) .
C3 N3 1.432(11) .
C4 C5 1.325(12) .
C4 H4 0.9300 .
C5 C6 1.435(13) .
C5 H5 0.9300 .
C6 N4 1.330(11) .
C7 N4 1.517(9) .
C7 C8 1.541(10) .
C7 H7A 0.9700 .
C7 H7B 0.9700 .
C8 C9 1.473(11) .
C8 H8A 0.9700 .
C8 H8B 0.9700 .
C9 N5 1.322(10) .
C9 C10 1.397(11) .
C10 C11 1.374(14) .
C10 H10 0.9300 .
C11 C12 1.390(16) .
C11 H11 0.9300 .
C12 C13 1.352(14) .
C12 H12 0.9300 .
C13 N5 1.400(11) .
C13 H13 0.9300 .
C20 N4 1.425(12) .
C20 H20A 0.9600 .
C20 H20B 0.9600 .
C20 H20C 0.9600 .
Cl1 Pt1 2.297(2) .
N1 O1 1.359(10) .
N2 O1 1.376(11) .
N3 O2 1.214(10) .
N3 O3 1.268(11) .
N5 Pt1 2.047(7) .
N6 Pt1 2.054(9) .
N6 H6A 0.8900 .
N6 H6B 0.8900 .
N6 H6C 0.8900 .
N7 Pt1 2.066(6) .
N7 H7C 0.8900 .
N7 H7D 0.8900 .
N7 H7E 0.8900 .
N8 O5 1.195(15) .
N8 O4 1.228(16) .
N8 O6 1.231(15) .
O6' O6' 1.58(3) 2_577
O1W H1WD 0.8500 .
O1W H1WA 0.8500 .
O2W H2WD 0.8500 .
O2W H2WA 0.8500 .

loop_
_geom_torsion_atom_site_label_1
_geom_torsion_atom_site_label_2
_geom_torsion_atom_site_label_3
_geom_torsion_atom_site_label_4
_geom_torsion
N1 C1 C2 N2 1.6(10)
C6 C1 C2 N2 -179.7(8)
N1 C1 C2 C3 179.3(8)
C6 C1 C2 C3 -1.9(12)
N2 C2 C3 C4 179.8(8)
C1 C2 C3 C4 2.7(11)
N2 C2 C3 N3 -3.1(14)
C1 C2 C3 N3 179.8(7)
C2 C3 C4 C5 -4.2(12)
N3 C3 C4 C5 178.7(8)
C3 C4 C5 C6 4.9(14)
C4 C5 C6 N4 177.2(9)
C4 C5 C6 C1 -3.7(13)
N1 C1 C6 N4 -0.3(15)
C2 C1 C6 N4 -178.7(8)
N1 C1 C6 C5 -179.5(10)
C2 C1 C6 C5 2.2(12)
N4 C7 C8 C9 174.0(6)
C7 C8 C9 N5 96.8(8)
C7 C8 C9 C10 -82.6(9)
N5 C9 C10 C11 -1.4(13)
C8 C9 C10 C11 178.0(8)
C9 C10 C11 C12 0.9(15)
C10 C11 C12 C13 3.5(16)
C11 C12 C13 N5 -7.4(16)
C6 C1 N1 O1 -179.1(9)
C2 C1 N1 O1 -0.5(10)
C3 C2 N2 O1 -179.3(8)
C1 C2 N2 O1 -1.9(8)
C2 C3 N3 O2 -2.2(12)
C4 C3 N3 O2 174.7(8)
C2 C3 N3 O3 175.3(8)
C4 C3 N3 O3 -7.7(12)
C5 C6 N4 C20 170.3(11)
C1 C6 N4 C20 -8.7(15)
C5 C6 N4 C7 -2.8(13)
C1 C6 N4 C7 178.2(7)
C8 C7 N4 C6 87.5(9)
C8 C7 N4 C20 -86.6(10)
C10 C9 N5 C13 -2.4(12)
C8 C9 N5 C13 178.3(7)
C10 C9 N5 Pt1 -180.0(6)
C8 C9 N5 Pt1 0.7(10)
C12 C13 N5 C9 6.9(14)
C12 C13 N5 Pt1 -175.3(8)
C1 N1 O1 N2 -0.7(10)
C2 N2 O1 N1 1.7(9)
C9 N5 Pt1 N6 87.1(7)
C13 N5 Pt1 N6 -90.6(7)
C9 N5 Pt1 Cl1 -93.2(6)
C13 N5 Pt1 Cl1 89.2(6)
